data_7713004
loop_
_publ_author_name
'Martynova, Ekaterina A.'
'Zuccarello, Marco'
'kronenberg, domenic'
'Belis, Marek'
'Cavallo, Luigi'
'Baudoin, Olivier'
'Kwit, Marcin'
'Van Hecke, Kristof'
'Zhang, Ziyun'
'czapik, agnieszka'
'Nolan, Steven P.'

_publ_section_title
;
 Simple synthetic access to [Au(IBiox)Cl] complexes
;
_journal_name_full 'Dalton Transactions'
_journal_paper_doi 10.1039/D3DT01357J
_journal_year 2023
_chemical_absolute_configuration ad
_chemical_formula_moiety 'C13 H20 Au Cl N2 O2'
_chemical_formula_sum 'C13 H20 Au Cl N2 O2'
_chemical_formula_weight 468.73
_chemical_name_systematic Au(IBiox-iPr)Cl
_space_group_crystal_system orthorhombic
_space_group_IT_number 19
_space_group_name_Hall 'P 2ac 2ab'
_space_group_name_H-M_alt 'P 21 21 21'
_atom_sites_solution_hydrogens geom
_atom_sites_solution_primary dual
_audit_creation_date 2022-08-05
_audit_creation_method
;
Olex2 1.3
(compiled 2020.11.12 svn.r5f609507 for OlexSys, GUI svn.r6408)
;
_audit_update_record
;
2023-01-26 deposited with the CCDC.	2023-05-10 downloaded from the CCDC.
;
_cell_angle_alpha 90
_cell_angle_beta 90
_cell_angle_gamma 90
_cell_formula_units_Z 4
_cell_length_a 7.23112(15)
_cell_length_b 11.8487(3)
_cell_length_c 18.5359(4)
_cell_measurement_reflns_used 11026
_cell_measurement_temperature 293(2)
_cell_measurement_theta_max 22.9000
_cell_measurement_theta_min 2.7750
_cell_volume 1588.14(6)
_computing_cell_refinement 'CrysAlisPro 1.171.40.67a (Rigaku OD, 2019)'
_computing_data_collection 'CrysAlisPro 1.171.40.67a (Rigaku OD, 2019)'
_computing_data_reduction 'CrysAlisPro 1.171.40.67a (Rigaku OD, 2019)'
_computing_molecular_graphics 'Olex2 1.3 (Dolomanov et al., 2009)'
_computing_publication_material 'Olex2 1.3 (Dolomanov et al., 2009)'
_computing_structure_refinement 'SHELXL 2018/3 (Sheldrick, 2015)'
_computing_structure_solution 'SHELXT  (Sheldrick, 2015)'
_diffrn_ambient_temperature 293(2)
_diffrn_detector 'CCD plate'
_diffrn_detector_area_resol_mean 10.4839
_diffrn_detector_type Atlas
_diffrn_measured_fraction_theta_full 0.999
_diffrn_measured_fraction_theta_max 0.971
_diffrn_measurement_details
;
List of Runs (angles in degrees, time in seconds):

  # Type    Start    End  Width  t~exp~   \w     \q     \k     \f   Frames
#--------------------------------------------------------------------------
  1  \w    -64.00  35.00   1.00   10.00    --   10.17 -38.00 120.00   99
  2  \w    -15.00  51.00   1.00   10.00    --   10.17 -99.00 -90.00   66
  3  \w    -64.00  35.00   1.00   10.00    --   10.17 -38.00 -60.00   99
  4  \w    -18.00  83.00   1.00   10.00    --   10.17  57.00  90.00  101
  5  \w    -18.00  83.00   1.00   10.00    --   10.17  57.00 -90.00  101
  6  \w     37.00  97.00   1.00   10.00    --   10.17-178.00 150.00   60
  7  \w    -42.00  21.00   1.00   10.00    --  -11.11 -77.00  90.00   63
  8  \w    -44.00  21.00   1.00   10.00    --  -11.11  77.00   0.00   65
  9  \w    -44.00  21.00   1.00   10.00    --  -11.11  77.00 120.00   65
 10  \w    -44.00 -19.00   1.00   10.00    --  -11.11  77.00-120.00   25
 11  \w    -15.00  30.00   1.00   10.00    --  -11.11 -99.00 -90.00   45
;
_diffrn_measurement_device 'four-circle diffractometer'
_diffrn_measurement_device_type 'SuperNova, Dual, Cu at home/near, Atlas'
_diffrn_measurement_method '\w scans'
_diffrn_orient_matrix_type 'CrysAlisPro convention (1999,Acta A55,543-557)'
_diffrn_orient_matrix_UB_11 0.0096255000
_diffrn_orient_matrix_UB_12 0.0590317000
_diffrn_orient_matrix_UB_13 0.0051161000
_diffrn_orient_matrix_UB_21 -0.0773598000
_diffrn_orient_matrix_UB_22 0.0095364000
_diffrn_orient_matrix_UB_23 -0.0227307000
_diffrn_orient_matrix_UB_31 -0.0595367000
_diffrn_orient_matrix_UB_32 -0.0028220000
_diffrn_orient_matrix_UB_33 0.0303545000
_diffrn_radiation_monochromator mirror
_diffrn_radiation_probe x-ray
_diffrn_radiation_type 'Mo K\a'
_diffrn_radiation_wavelength 0.71073
_diffrn_reflns_av_R_equivalents 0.0714
_diffrn_reflns_av_unetI/netI 0.0616
_diffrn_reflns_Laue_measured_fraction_full 0.999
_diffrn_reflns_Laue_measured_fraction_max 0.971
_diffrn_reflns_limit_h_max 9
_diffrn_reflns_limit_h_min -10
_diffrn_reflns_limit_k_max 16
_diffrn_reflns_limit_k_min -16
_diffrn_reflns_limit_l_max 25
_diffrn_reflns_limit_l_min -25
_diffrn_reflns_number 35870
_diffrn_reflns_point_group_measured_fraction_full 0.999
_diffrn_reflns_point_group_measured_fraction_max 0.944
_diffrn_reflns_theta_full 25.242
_diffrn_reflns_theta_max 29.692
_diffrn_reflns_theta_min 2.790
_diffrn_source 'micro-focus sealed X-ray tube'
_diffrn_source_type 'SuperNova (Mo) X-ray Source'
_exptl_absorpt_coefficient_mu 9.431
_exptl_absorpt_correction_T_max 1.000
_exptl_absorpt_correction_T_min 0.744
_exptl_absorpt_correction_type gaussian
_exptl_absorpt_process_details
;
CrysAlisPro 1.171.40.67a (Rigaku Oxford Diffraction, 2019)
Numerical absorption correction based on gaussian integration over
			a multifaceted crystal model
Empirical absorption correction using spherical harmonics,
 implemented in SCALE3 ABSPACK scaling algorithm.
;
_exptl_crystal_colour 'clear colourless'
_exptl_crystal_colour_lustre clear
_exptl_crystal_colour_primary colourless
_exptl_crystal_density_diffrn 1.960
_exptl_crystal_description block
_exptl_crystal_F_000 896
_exptl_crystal_preparation Synthesis
_exptl_crystal_recrystallization_method 'Hexane diffusion in CHCl3'
_exptl_crystal_size_max 0.13
_exptl_crystal_size_mid 0.095
_exptl_crystal_size_min 0.064
_refine_diff_density_max 0.830
_refine_diff_density_min -0.633
_refine_diff_density_rms 0.106
_refine_ls_abs_structure_details
;
 Flack x determined using 971 quotients [(I+)-(I-)]/[(I+)+(I-)]
 (Parsons, Flack and Wagner, Acta Cryst. B69 (2013) 249-259).
;
_refine_ls_abs_structure_Flack -0.021(6)
_refine_ls_extinction_method none
_refine_ls_goodness_of_fit_ref 1.025
_refine_ls_hydrogen_treatment constr
_refine_ls_matrix_type full
_refine_ls_number_parameters 176
_refine_ls_number_reflns 4248
_refine_ls_number_restraints 0
_refine_ls_restrained_S_all 1.025
_refine_ls_R_factor_all 0.0925
_refine_ls_R_factor_gt 0.0362
_refine_ls_shift/su_max 0.001
_refine_ls_shift/su_mean 0.000
_refine_ls_structure_factor_coef Fsqd
_refine_ls_weighting_details 'w=1/[\s^2^(Fo^2^)+(0.0143P)^2^] where P=(Fo^2^+2Fc^2^)/3'
_refine_ls_weighting_scheme calc
_refine_ls_wR_factor_gt 0.0412
_refine_ls_wR_factor_ref 0.0494
_reflns_Friedel_coverage 0.701
_reflns_Friedel_fraction_full 1.000
_reflns_Friedel_fraction_max 0.907
_reflns_number_gt 2773
_reflns_number_total 4248
_reflns_threshold_expression 'I > 2\s(I)'
_cod_data_source_file d3dt01357j2.cif
_cod_data_source_block em-au(ibiox-ipr)cl
_cod_database_code 7713004
_shelx_shelxl_version_number 2018/3
_chemical_oxdiff_formula 'C13 H20 Au Cl N2 O2'
_shelx_space_group_comment
;
The symmetry employed for this shelxl refinement is uniquely defined
by the following loop, which should always be used as a source of
symmetry information in preference to the above space-group names.
They are only intended as comments.
;
_shelx_estimated_absorpt_t_max 0.584
_shelx_estimated_absorpt_t_min 0.374
_reflns_odcompleteness_completeness 99.79
_reflns_odcompleteness_iscentric 1
_reflns_odcompleteness_theta 26.32
_olex2_refinement_description
;
1. Fixed Uiso
 At 1.2 times of:
  All C(H) groups, All C(H,H) groups
 At 1.5 times of:
  All C(H,H,H) groups
2.a Ternary CH refined with riding coordinates:
 C2(H2), C7(H7), C8(H8), C11(H11)
2.b Secondary CH2 refined with riding coordinates:
 C3(H3A,H3B), C6(H6A,H6B)
2.c Idealised Me refined as rotating group:
 C9(H9A,H9B,H9C), C10(H10A,H10B,H10C), C12(H12A,H12B,H12C), C13(H13A,H13B,H13C)
;
_olex2_date_sample_data_collection 2022-08-04
_olex2_exptl_crystal_mounting_method 'Litho loop'
_olex2_submission_original_sample_id Au(IBiox-iPr)Cl
_olex2_submission_special_instructions 'No special instructions were received'
_oxdiff_exptl_absorpt_empirical_details
;
Empirical correction (ABSPACK) includes:
- Absorption correction using spherical harmonics
- Frame scaling
- B-factor correction
;
_oxdiff_exptl_absorpt_empirical_full_max 1.297
_oxdiff_exptl_absorpt_empirical_full_min 0.823

loop_
_space_group_symop_operation_xyz
'x, y, z'
'-x+1/2, -y, z+1/2'
'-x, y+1/2, -z+1/2'
'x+1/2, -y+1/2, -z'

loop_
_atom_site_label
_atom_site_type_symbol
_atom_site_fract_x
_atom_site_fract_y
_atom_site_fract_z
_atom_site_U_iso_or_equiv
_atom_site_adp_type
_atom_site_occupancy
_atom_site_site_symmetry_order
_atom_site_calc_flag
_atom_site_refinement_flags_posn
_atom_site_refinement_flags_adp
_atom_site_refinement_flags_occupancy
_atom_site_disorder_assembly
_atom_site_disorder_group
Au1 Au 0.71082(4) 0.22847(2) 0.47024(2) 0.05589(10) Uani 1 1 d . . . . .
Cl1 Cl 0.7139(3) 0.1675(2) 0.35338(10) 0.0804(6) Uani 1 1 d . . . . .
O1 O 0.7884(11) 0.4989(6) 0.6933(4) 0.102(2) Uani 1 1 d . . . . .
O2 O 0.6505(9) 0.2388(7) 0.7544(3) 0.106(2) Uani 1 1 d . . . . .
N1 N 0.7563(8) 0.3865(5) 0.5955(3) 0.0608(16) Uani 1 1 d . . . . .
N2 N 0.6693(7) 0.2292(6) 0.6321(3) 0.0627(16) Uani 1 1 d . . . . .
C1 C 0.7119(10) 0.2828(7) 0.5707(3) 0.0561(17) Uani 1 1 d . . . . .
C2 C 0.8156(12) 0.4932(7) 0.5623(4) 0.076(2) Uani 1 1 d . . . . .
H2 H 0.925211 0.480135 0.532354 0.091 Uiso 1 1 calc R U . . .
C3 C 0.8718(14) 0.5567(8) 0.6321(6) 0.101(3) Uani 1 1 d . . . . .
H3A H 1.005323 0.557380 0.636997 0.121 Uiso 1 1 calc R U . . .
H3B H 0.828725 0.634197 0.630060 0.121 Uiso 1 1 calc R U . . .
C4 C 0.7410(12) 0.3946(8) 0.6689(4) 0.074(2) Uani 1 1 d . . . . .
C5 C 0.6900(12) 0.2950(9) 0.6926(5) 0.076(2) Uani 1 1 d . . . . .
C6 C 0.5634(16) 0.1343(11) 0.7328(5) 0.116(4) Uani 1 1 d . . . . .
H6A H 0.430793 0.138940 0.740122 0.139 Uiso 1 1 calc R U . . .
H6B H 0.610929 0.072247 0.761438 0.139 Uiso 1 1 calc R U . . .
C7 C 0.6073(12) 0.1147(8) 0.6513(4) 0.077(3) Uani 1 1 d . . . . .
H7 H 0.492351 0.097605 0.625517 0.093 Uiso 1 1 calc R U . . .
C8 C 0.6640(13) 0.5467(7) 0.5171(5) 0.080(3) Uani 1 1 d . . . . .
H8 H 0.631045 0.492624 0.479216 0.097 Uiso 1 1 calc R U . . .
C9 C 0.4891(13) 0.5717(8) 0.5597(5) 0.100(3) Uani 1 1 d . . . . .
H9A H 0.449491 0.504578 0.584257 0.150 Uiso 1 1 calc R U . . .
H9B H 0.393611 0.596391 0.527395 0.150 Uiso 1 1 calc R U . . .
H9C H 0.513856 0.629915 0.594427 0.150 Uiso 1 1 calc R U . . .
C10 C 0.7348(15) 0.6535(8) 0.4797(5) 0.128(4) Uani 1 1 d . . . . .
H10A H 0.753209 0.711832 0.514915 0.192 Uiso 1 1 calc R U . . .
H10B H 0.645662 0.678206 0.444697 0.192 Uiso 1 1 calc R U . . .
H10C H 0.849879 0.637467 0.456000 0.192 Uiso 1 1 calc R U . . .
C11 C 0.7496(14) 0.0245(7) 0.6348(4) 0.085(3) Uani 1 1 d . . . . .
H11 H 0.771077 0.025120 0.582577 0.102 Uiso 1 1 calc R U . . .
C12 C 0.9346(15) 0.0462(9) 0.6716(5) 0.114(4) Uani 1 1 d . . . . .
H12A H 0.988751 0.113817 0.652425 0.171 Uiso 1 1 calc R U . . .
H12B H 1.015940 -0.016388 0.663056 0.171 Uiso 1 1 calc R U . . .
H12C H 0.915558 0.054918 0.722568 0.171 Uiso 1 1 calc R U . . .
C13 C 0.6752(19) -0.0926(9) 0.6548(6) 0.146(5) Uani 1 1 d . . . . .
H13A H 0.666436 -0.098800 0.706346 0.220 Uiso 1 1 calc R U . . .
H13B H 0.757579 -0.149521 0.636795 0.220 Uiso 1 1 calc R U . . .
H13C H 0.554912 -0.102763 0.633864 0.220 Uiso 1 1 calc R U . . .

loop_
_atom_site_aniso_label
_atom_site_aniso_U_11
_atom_site_aniso_U_22
_atom_site_aniso_U_33
_atom_site_aniso_U_23
_atom_site_aniso_U_13
_atom_site_aniso_U_12
Au1 0.05322(15) 0.05860(16) 0.05585(15) 0.00162(16) 0.00077(15) -0.00075(13)
Cl1 0.0726(13) 0.1059(17) 0.0626(12) -0.0145(11) 0.0000(12) -0.0010(15)
O1 0.114(5) 0.095(5) 0.096(5) -0.036(4) -0.009(5) 0.009(4)
O2 0.127(5) 0.136(7) 0.054(3) 0.002(4) 0.015(3) 0.002(5)
N1 0.053(5) 0.064(4) 0.066(4) -0.010(3) 0.002(3) 0.007(3)
N2 0.059(4) 0.069(4) 0.060(4) -0.007(4) 0.000(3) 0.005(4)
C1 0.039(3) 0.072(5) 0.057(4) 0.004(4) 0.000(3) 0.003(5)
C2 0.073(6) 0.062(5) 0.093(6) -0.012(5) 0.009(5) -0.009(5)
C3 0.103(8) 0.068(7) 0.132(9) -0.020(6) -0.031(7) -0.006(6)
C4 0.064(7) 0.084(7) 0.073(6) -0.027(5) -0.006(5) 0.009(5)
C5 0.069(5) 0.092(7) 0.068(6) -0.010(5) 0.003(5) 0.000(6)
C6 0.122(10) 0.145(12) 0.081(8) 0.025(7) 0.033(7) -0.003(8)
C7 0.075(6) 0.096(8) 0.061(6) 0.014(5) -0.006(4) -0.017(6)
C8 0.103(8) 0.054(5) 0.084(6) 0.000(5) 0.005(5) -0.004(4)
C9 0.090(7) 0.086(7) 0.123(9) 0.013(6) -0.009(6) 0.015(6)
C10 0.169(11) 0.080(7) 0.135(9) 0.023(6) 0.040(9) 0.002(7)
C11 0.118(10) 0.070(6) 0.068(6) 0.014(4) -0.009(6) -0.002(6)
C12 0.110(9) 0.112(10) 0.120(10) 0.027(7) 0.000(7) 0.016(7)
C13 0.215(15) 0.090(8) 0.133(9) 0.039(7) -0.036(10) -0.041(9)

loop_
_atom_type_symbol
_atom_type_description
_atom_type_scat_dispersion_real
_atom_type_scat_dispersion_imag
_atom_type_scat_source
C C 0.0033 0.0016 'International Tables Vol C Tables 4.2.6.8 and 6.1.1.4'
H H 0.0000 0.0000 'International Tables Vol C Tables 4.2.6.8 and 6.1.1.4'
Au Au -2.0133 8.8022 'International Tables Vol C Tables 4.2.6.8 and 6.1.1.4'
Cl Cl 0.1484 0.1585 'International Tables Vol C Tables 4.2.6.8 and 6.1.1.4'
N N 0.0061 0.0033 'International Tables Vol C Tables 4.2.6.8 and 6.1.1.4'
O O 0.0106 0.0060 'International Tables Vol C Tables 4.2.6.8 and 6.1.1.4'

loop_
_exptl_crystal_face_index_h
_exptl_crystal_face_index_k
_exptl_crystal_face_index_l
_exptl_crystal_face_perp_dist
-3 -3 25 0.0250
-4 -15 -2 0.0489
3 -9 -21 0.0374
6 11 -10 0.0301
-3 9 20 0.0256
8 -6 14 0.0394
4 2 -24 0.0358
-7 6 -16 0.0675

loop_
_geom_angle_atom_site_label_1
_geom_angle_atom_site_label_2
_geom_angle_atom_site_label_3
_geom_angle
_geom_angle_site_symmetry_1
_geom_angle_site_symmetry_3
_geom_angle_publ_flag
C1 Au1 Cl1 179.0(2) . . ?
C4 O1 C3 105.8(7) . . ?
C5 O2 C6 106.2(7) . . ?
C1 N1 C2 135.2(7) . . ?
C1 N1 C4 112.5(7) . . ?
C4 N1 C2 112.3(7) . . ?
C1 N2 C5 113.6(7) . . ?
C1 N2 C7 135.4(7) . . ?
C5 N2 C7 111.0(7) . . ?
N1 C1 Au1 128.3(5) . . ?
N2 C1 Au1 130.3(6) . . ?
N2 C1 N1 101.4(6) . . ?
N1 C2 H2 109.7 . . ?
N1 C2 C3 98.3(7) . . ?
N1 C2 C8 112.3(7) . . ?
C3 C2 H2 109.7 . . ?
C8 C2 H2 109.7 . . ?
C8 C2 C3 116.5(8) . . ?
O1 C3 C2 108.2(7) . . ?
O1 C3 H3A 110.0 . . ?
O1 C3 H3B 110.0 . . ?
C2 C3 H3A 110.0 . . ?
C2 C3 H3B 110.0 . . ?
H3A C3 H3B 108.4 . . ?
O1 C4 N1 112.0(8) . . ?
C5 C4 O1 140.9(9) . . ?
C5 C4 N1 107.1(7) . . ?
O2 C5 N2 112.8(9) . . ?
C4 C5 O2 141.7(9) . . ?
C4 C5 N2 105.5(8) . . ?
O2 C6 H6A 110.1 . . ?
O2 C6 H6B 110.1 . . ?
O2 C6 C7 107.9(8) . . ?
H6A C6 H6B 108.4 . . ?
C7 C6 H6A 110.1 . . ?
C7 C6 H6B 110.1 . . ?
N2 C7 C6 99.1(7) . . ?
N2 C7 H7 109.3 . . ?
N2 C7 C11 113.2(7) . . ?
C6 C7 H7 109.3 . . ?
C11 C7 C6 116.0(8) . . ?
C11 C7 H7 109.3 . . ?
C2 C8 H8 107.3 . . ?
C2 C8 C9 113.3(7) . . ?
C2 C8 C10 110.7(8) . . ?
C9 C8 H8 107.3 . . ?
C9 C8 C10 110.6(7) . . ?
C10 C8 H8 107.3 . . ?
C8 C9 H9A 109.5 . . ?
C8 C9 H9B 109.5 . . ?
C8 C9 H9C 109.5 . . ?
H9A C9 H9B 109.5 . . ?
H9A C9 H9C 109.5 . . ?
H9B C9 H9C 109.5 . . ?
C8 C10 H10A 109.5 . . ?
C8 C10 H10B 109.5 . . ?
C8 C10 H10C 109.5 . . ?
H10A C10 H10B 109.5 . . ?
H10A C10 H10C 109.5 . . ?
H10B C10 H10C 109.5 . . ?
C7 C11 H11 107.6 . . ?
C7 C11 C12 112.7(8) . . ?
C7 C11 C13 110.5(9) . . ?
C12 C11 H11 107.6 . . ?
C12 C11 C13 110.6(8) . . ?
C13 C11 H11 107.6 . . ?
C11 C12 H12A 109.5 . . ?
C11 C12 H12B 109.5 . . ?
C11 C12 H12C 109.5 . . ?
H12A C12 H12B 109.5 . . ?
H12A C12 H12C 109.5 . . ?
H12B C12 H12C 109.5 . . ?
C11 C13 H13A 109.5 . . ?
C11 C13 H13B 109.5 . . ?
C11 C13 H13C 109.5 . . ?
H13A C13 H13B 109.5 . . ?
H13A C13 H13C 109.5 . . ?
H13B C13 H13C 109.5 . . ?

loop_
_geom_bond_atom_site_label_1
_geom_bond_atom_site_label_2
_geom_bond_distance
_geom_bond_site_symmetry_2
_geom_bond_publ_flag
Au1 Cl1 2.2833(19) . ?
Au1 C1 1.970(7) . ?
O1 C3 1.456(11) . ?
O1 C4 1.360(10) . ?
O2 C5 1.355(10) . ?
O2 C6 1.444(12) . ?
N1 C1 1.351(8) . ?
N1 C2 1.469(9) . ?
N1 C4 1.369(9) . ?
N2 C1 1.340(8) . ?
N2 C5 1.374(9) . ?
N2 C7 1.472(10) . ?
C2 H2 0.9800 . ?
C2 C3 1.551(11) . ?
C2 C8 1.519(11) . ?
C3 H3A 0.9700 . ?
C3 H3B 0.9700 . ?
C4 C5 1.312(11) . ?
C6 H6A 0.9700 . ?
C6 H6B 0.9700 . ?
C6 C7 1.561(11) . ?
C7 H7 0.9800 . ?
C7 C11 1.516(12) . ?
C8 H8 0.9800 . ?
C8 C9 1.520(12) . ?
C8 C10 1.531(11) . ?
C9 H9A 0.9600 . ?
C9 H9B 0.9600 . ?
C9 H9C 0.9600 . ?
C10 H10A 0.9600 . ?
C10 H10B 0.9600 . ?
C10 H10C 0.9600 . ?
C11 H11 0.9800 . ?
C11 C12 1.524(13) . ?
C11 C13 1.534(12) . ?
C12 H12A 0.9600 . ?
C12 H12B 0.9600 . ?
C12 H12C 0.9600 . ?
C13 H13A 0.9600 . ?
C13 H13B 0.9600 . ?
C13 H13C 0.9600 . ?

loop_
_geom_torsion_atom_site_label_1
_geom_torsion_atom_site_label_2
_geom_torsion_atom_site_label_3
_geom_torsion_atom_site_label_4
_geom_torsion
_geom_torsion_site_symmetry_1
_geom_torsion_site_symmetry_2
_geom_torsion_site_symmetry_3
_geom_torsion_site_symmetry_4
_geom_torsion_publ_flag
O1 C4 C5 O2 2(2) . . . . ?
O1 C4 C5 N2 -178.8(11) . . . . ?
O2 C6 C7 N2 -15.9(10) . . . . ?
O2 C6 C7 C11 105.6(10) . . . . ?
N1 C2 C3 O1 -17.3(9) . . . . ?
N1 C2 C8 C9 58.6(9) . . . . ?
N1 C2 C8 C10 -176.4(7) . . . . ?
N1 C4 C5 O2 179.2(11) . . . . ?
N1 C4 C5 N2 -2.0(10) . . . . ?
N2 C7 C11 C12 56.6(10) . . . . ?
N2 C7 C11 C13 -179.0(7) . . . . ?
C1 N1 C2 C3 -169.2(8) . . . . ?
C1 N1 C2 C8 67.6(11) . . . . ?
C1 N1 C4 O1 179.2(7) . . . . ?
C1 N1 C4 C5 1.3(10) . . . . ?
C1 N2 C5 O2 -178.6(6) . . . . ?
C1 N2 C5 C4 2.2(10) . . . . ?
C1 N2 C7 C6 -171.6(8) . . . . ?
C1 N2 C7 C11 64.9(11) . . . . ?
C2 N1 C1 Au1 0.5(12) . . . . ?
C2 N1 C1 N2 -179.3(8) . . . . ?
C2 N1 C4 O1 -1.3(9) . . . . ?
C2 N1 C4 C5 -179.2(8) . . . . ?
C3 O1 C4 N1 -10.5(10) . . . . ?
C3 O1 C4 C5 166.2(13) . . . . ?
C3 C2 C8 C9 -53.7(10) . . . . ?
C3 C2 C8 C10 71.2(10) . . . . ?
C4 O1 C3 C2 17.8(10) . . . . ?
C4 N1 C1 Au1 179.8(6) . . . . ?
C4 N1 C1 N2 0.0(8) . . . . ?
C4 N1 C2 C3 11.5(9) . . . . ?
C4 N1 C2 C8 -111.8(8) . . . . ?
C5 O2 C6 C7 17.2(11) . . . . ?
C5 N2 C1 Au1 178.9(6) . . . . ?
C5 N2 C1 N1 -1.3(8) . . . . ?
C5 N2 C7 C6 9.4(9) . . . . ?
C5 N2 C7 C11 -114.1(7) . . . . ?
C6 O2 C5 N2 -11.4(10) . . . . ?
C6 O2 C5 C4 167.3(13) . . . . ?
C6 C7 C11 C12 -57.1(11) . . . . ?
C6 C7 C11 C13 67.3(11) . . . . ?
C7 N2 C1 Au1 -0.1(12) . . . . ?
C7 N2 C1 N1 179.7(8) . . . . ?
C7 N2 C5 O2 0.6(10) . . . . ?
C7 N2 C5 C4 -178.6(7) . . . . ?
C8 C2 C3 O1 102.8(9) . . . . ?

loop_
_exptl_oxdiff_crystal_face_indexfrac_h
_exptl_oxdiff_crystal_face_indexfrac_k
_exptl_oxdiff_crystal_face_indexfrac_l
_exptl_oxdiff_crystal_face_x
_exptl_oxdiff_crystal_face_y
_exptl_oxdiff_crystal_face_z
-2.7895 -3.2112 24.6290 -0.0904 -0.3747 0.9227
-4.2720 -15.1279 -1.7511 -0.9431 0.2260 0.2439
3.0873 -8.9607 -20.5885 -0.6046 0.1437 -0.7835
6.4177 11.3439 -9.8733 0.6809 -0.1639 -0.7138
-2.8807 9.3784 20.3283 0.6299 -0.1498 0.7621
7.7813 -6.3879 13.6008 -0.2326 -0.9720 -0.0324
3.9521 2.4768 -23.7769 0.0626 0.2584 -0.9640
-6.8837 6.4658 -16.4020 0.2315 0.9670 -0.1063
